data_2201362
loop_
_publ_author_name
'Mohamed, Ahmed A.'
'Rabinovich, Daniel'
'Fackler, John P. Jr'

_publ_section_title
;
 [Bis(2-mercapto-1-methylimidazol-3-yl)borato](triphenylphosphine)gold(I)
;
_journal_issue 12
_journal_name_full 'Acta Crystallographica Section E'
_journal_page_first m726
_journal_page_last m727
_journal_paper_doi 10.1107/S1600536802020512
_journal_volume 58
_journal_year 2002
_chemical_formula_iupac '[Au (C8 H12 N4 S2) (C18 H15 P)]'
_chemical_formula_moiety 'C26 H27 Au B N4 P S2'
_chemical_formula_sum 'C26 H27 Au B N4 P S2'
_chemical_formula_weight 698.38
_chemical_name_systematic ?
_space_group_IT_number 14
_symmetry_cell_setting monoclinic
_symmetry_space_group_name_Hall '-P 2ybc'
_symmetry_space_group_name_H-M 'P 1 21/c 1'
_atom_sites_solution_hydrogens geom
_atom_sites_solution_primary direct
_atom_sites_solution_secondary difmap
_audit_creation_method SHELXL-97
_cell_angle_alpha 90.00
_cell_angle_beta 95.6430(10)
_cell_angle_gamma 90.00
_cell_formula_units_Z 4
_cell_length_a 20.7037(12)
_cell_length_b 8.6870(5)
_cell_length_c 15.2487(9)
_cell_measurement_reflns_used 8187
_cell_measurement_temperature 110(2)
_cell_measurement_theta_max 28.30
_cell_measurement_theta_min 1.98
_cell_volume 2729.2(3)
_computing_cell_refinement 'SAINT (Bruker, 1999)'
_computing_data_collection 'SMART (Bruker, 2001)'
_computing_data_reduction SAINT
_computing_molecular_graphics ' SHELXTL (Siemens, 1996)'
_computing_publication_material SHELXL97
_computing_structure_refinement 'SHELXL97 (Sheldrick, 1997)'
_computing_structure_solution 'SHELXS97 (Sheldrick, 1990)'
_diffrn_ambient_temperature 110(2)
_diffrn_measured_fraction_theta_full 0.973
_diffrn_measured_fraction_theta_max 0.973
_diffrn_measurement_device_type 'Bruker SMART area-detector'
_diffrn_measurement_method \w
_diffrn_radiation_monochromator graphite
_diffrn_radiation_source 'fine-focus sealed tube'
_diffrn_radiation_type MoK\a
_diffrn_radiation_wavelength 0.71073
_diffrn_reflns_av_R_equivalents 0.0866
_diffrn_reflns_av_sigmaI/netI 0.0588
_diffrn_reflns_limit_h_max 26
_diffrn_reflns_limit_h_min -26
_diffrn_reflns_limit_k_max 11
_diffrn_reflns_limit_k_min -11
_diffrn_reflns_limit_l_max 20
_diffrn_reflns_limit_l_min -20
_diffrn_reflns_number 17546
_diffrn_reflns_theta_full 28.30
_diffrn_reflns_theta_max 28.30
_diffrn_reflns_theta_min 1.98
_diffrn_standards_number 0
_exptl_absorpt_coefficient_mu 5.624
_exptl_absorpt_correction_T_max 0.495
_exptl_absorpt_correction_T_min 0.351
_exptl_absorpt_correction_type multi-scan
_exptl_absorpt_process_details '(SADABS; Blessing, 1995)'
_exptl_crystal_colour Colorless
_exptl_crystal_density_diffrn 1.700
_exptl_crystal_density_method 'not measured'
_exptl_crystal_description Block
_exptl_crystal_F_000 1368
_exptl_crystal_size_max 0.288
_exptl_crystal_size_mid 0.125
_exptl_crystal_size_min 0.125
_refine_diff_density_max 1.860
_refine_diff_density_min -2.346
_refine_ls_extinction_coef 0.00132(17)
_refine_ls_extinction_expression Fc^*^=kFc[1+0.001xFc^2^\l^3^/sin(2\q)]^-1/4^
_refine_ls_extinction_method SHELXL97
_refine_ls_goodness_of_fit_ref 1.039
_refine_ls_hydrogen_treatment constr
_refine_ls_matrix_type full
_refine_ls_number_parameters 319
_refine_ls_number_reflns 6619
_refine_ls_number_restraints 0
_refine_ls_restrained_S_all 1.039
_refine_ls_R_factor_all 0.0535
_refine_ls_R_factor_gt 0.0409
_refine_ls_shift/su_max 0.001
_refine_ls_shift/su_mean 0.000
_refine_ls_structure_factor_coef Fsqd
_refine_ls_weighting_details 'calc w = 1/[\s^2^(Fo^2^)+(0.0604P)^2^] where P = (Fo^2^+2Fc^2^)/3'
_refine_ls_weighting_scheme calc
_refine_ls_wR_factor_gt 0.1007
_refine_ls_wR_factor_ref 0.1098
_reflns_number_gt 5410
_reflns_number_total 6619
_reflns_threshold_expression I>2\s(I)
_cod_data_source_file cf6221.cif
_cod_data_source_block I
_cod_depositor_comments
;
The following automatic conversions were performed:

'_chemical_melting_point' value 'not measured' was changed to '?' -
the value is undefined or not given.

Automatic conversion script
Id: cif_fix_values 1715 2011-07-08 13:25:40Z adriana 
;
_cod_original_sg_symbol_H-M 'P 21/c'
_cod_database_code 2201362
_cod_database_fobs_code 2201362

loop_
_symmetry_equiv_pos_as_xyz
'x, y, z'
'-x, y+1/2, -z+1/2'
'-x, -y, -z'
'x, -y-1/2, z-1/2'

loop_
_atom_site_label
_atom_site_fract_x
_atom_site_fract_y
_atom_site_fract_z
_atom_site_U_iso_or_equiv
_atom_site_adp_type
_atom_site_calc_flag
_atom_site_refinement_flags
_atom_site_occupancy
_atom_site_disorder_assembly
_atom_site_disorder_group
_atom_site_type_symbol
Au1 0.244832(9) 0.42959(2) 0.041577(11) 0.03475(9) Uani d . 1 . . Au
S1 0.14261(6) 0.22195(14) 0.05990(8) 0.0352(3) Uani d . 1 . . S
S2 0.18706(6) 0.65295(15) -0.00472(8) 0.0399(3) Uani d . 1 . . S
P1 0.32909(6) 0.26726(13) 0.07210(7) 0.0290(2) Uani d . 1 . . P
N1 0.13956(19) 0.3516(4) 0.2243(2) 0.0310(8) Uani d . 1 . . N
N2 0.1289(2) 0.1015(5) 0.2217(3) 0.0385(9) Uani d . 1 . . N
N3 0.1065(2) 0.5835(4) 0.1259(3) 0.0301(8) Uani d . 1 . . N
N4 0.0593(2) 0.6941(5) 0.0079(3) 0.0366(9) Uani d . 1 . . N
C1 0.1368(2) 0.2273(5) 0.1707(3) 0.0306(9) Uani d . 1 . . C
C2 0.1326(3) 0.3013(6) 0.3092(3) 0.0395(11) Uani d . 1 . . C
H2 0.1323 0.3635 0.3588 0.047 Uiso calc R 1 . . H
C3 0.1264(3) 0.1472(7) 0.3074(3) 0.0449(12) Uani d . 1 . . C
H3 0.1214 0.0835 0.3553 0.054 Uiso calc R 1 . . H
C4 0.1252(4) -0.0569(6) 0.1891(5) 0.0575(17) Uani d . 1 . . C
H4A 0.0812 -0.0803 0.1674 0.086 Uiso calc R 1 . . H
H4B 0.1393 -0.1261 0.2362 0.086 Uiso calc R 1 . . H
H4C 0.1526 -0.0682 0.1423 0.086 Uiso calc R 1 . . H
C5 0.1164(2) 0.6391(5) 0.0460(3) 0.0323(9) Uani d . 1 . . C
C6 0.0416(3) 0.6022(6) 0.1368(3) 0.0376(11) Uani d . 1 . . C
H6 0.0216 0.5729 0.1862 0.045 Uiso calc R 1 . . H
C7 0.0121(3) 0.6698(6) 0.0645(4) 0.0424(12) Uani d . 1 . . C
H7 -0.0316 0.6953 0.0544 0.051 Uiso calc R 1 . . H
C8 0.0488(3) 0.7720(7) -0.0770(4) 0.0526(15) Uani d . 1 . . C
H8A 0.0718 0.8680 -0.0742 0.079 Uiso calc R 1 . . H
H8B 0.0032 0.7910 -0.0908 0.079 Uiso calc R 1 . . H
H8C 0.0643 0.7082 -0.1219 0.079 Uiso calc R 1 . . H
C11 0.4037(2) 0.3685(6) 0.1083(3) 0.0352(10) Uani d . 1 . . C
C12 0.4543(3) 0.3034(7) 0.1604(4) 0.0499(13) Uani d . 1 . . C
H12 0.4501 0.2038 0.1815 0.060 Uiso calc R 1 . . H
C13 0.5118(3) 0.3839(10) 0.1822(5) 0.069(2) Uani d . 1 . . C
H13 0.5462 0.3381 0.2165 0.083 Uiso calc R 1 . . H
C14 0.5170(4) 0.5322(11) 0.1522(6) 0.078(2) Uani d . 1 . . C
H14 0.5554 0.5862 0.1659 0.094 Uiso calc R 1 . . H
C15 0.4669(4) 0.6014(9) 0.1028(6) 0.081(2) Uani d . 1 . . C
H15 0.4709 0.7027 0.0844 0.097 Uiso calc R 1 . . H
C16 0.4097(3) 0.5200(7) 0.0799(5) 0.0562(15) Uani d . 1 . . C
H16 0.3755 0.5668 0.0457 0.067 Uiso calc R 1 . . H
C21 0.3171(2) 0.1268(6) 0.1576(3) 0.0314(9) Uani d . 1 . . C
C22 0.3188(3) -0.0301(6) 0.1440(3) 0.0469(13) Uani d . 1 . . C
H22 0.3291 -0.0681 0.0901 0.056 Uiso calc R 1 . . H
C23 0.3052(4) -0.1320(7) 0.2100(4) 0.0584(17) Uani d . 1 . . C
H23 0.3063 -0.2376 0.2003 0.070 Uiso calc R 1 . . H
C24 0.2899(3) -0.0750(6) 0.2909(4) 0.0500(15) Uani d . 1 . . C
H24 0.2807 -0.1427 0.3353 0.060 Uiso calc R 1 . . H
C25 0.2884(3) 0.0810(6) 0.3050(3) 0.0446(13) Uani d . 1 . . C
H25 0.2785 0.1190 0.3591 0.054 Uiso calc R 1 . . H
C26 0.3015(3) 0.1816(6) 0.2387(3) 0.0405(11) Uani d . 1 . . C
H26 0.2999 0.2871 0.2485 0.049 Uiso calc R 1 . . H
C31 0.3490(2) 0.1472(5) -0.0197(3) 0.0319(9) Uani d . 1 . . C
C32 0.4112(3) 0.1249(7) -0.0400(4) 0.0443(12) Uani d . 1 . . C
H32 0.4454 0.1740 -0.0071 0.053 Uiso calc R 1 . . H
C33 0.4238(3) 0.0294(7) -0.1096(4) 0.0551(15) Uani d . 1 . . C
H33 0.4662 0.0146 -0.1232 0.066 Uiso calc R 1 . . H
C34 0.3727(4) -0.0436(7) -0.1584(4) 0.0566(16) Uani d . 1 . . C
H34 0.3807 -0.1055 -0.2060 0.068 Uiso calc R 1 . . H
C35 0.3109(3) -0.0251(7) -0.1371(4) 0.0525(15) Uani d . 1 . . C
H35 0.2770 -0.0774 -0.1687 0.063 Uiso calc R 1 . . H
C36 0.2982(3) 0.0727(5) -0.0676(3) 0.0398(11) Uani d . 1 . . C
H36 0.2558 0.0872 -0.0539 0.048 Uiso calc R 1 . . H
B1 0.1563(3) 0.5210(6) 0.2008(3) 0.0327(11) Uani d . 1 . . B
H1A 0.1555 0.5853 0.2526 0.039 Uiso calc R 1 . . H
H1B 0.1996 0.5250 0.1819 0.039 Uiso calc R 1 . . H

loop_
_atom_site_aniso_label
_atom_site_aniso_U_11
_atom_site_aniso_U_22
_atom_site_aniso_U_33
_atom_site_aniso_U_12
_atom_site_aniso_U_13
_atom_site_aniso_U_23
Au1 0.03801(13) 0.03725(13) 0.02962(12) 0.00994(7) 0.00644(7) 0.00254(7)
S1 0.0398(6) 0.0350(6) 0.0300(5) -0.0011(5) 0.0002(5) -0.0043(5)
S2 0.0447(7) 0.0349(6) 0.0421(7) 0.0090(5) 0.0135(5) 0.0116(5)
P1 0.0316(6) 0.0286(6) 0.0272(5) 0.0012(5) 0.0054(4) -0.0005(4)
N1 0.041(2) 0.0271(19) 0.0248(18) 0.0021(17) 0.0027(15) 0.0035(14)
N2 0.041(2) 0.029(2) 0.045(2) -0.0023(17) 0.0044(19) 0.0065(17)
N3 0.038(2) 0.0226(18) 0.0304(19) 0.0040(15) 0.0048(16) 0.0015(14)
N4 0.041(2) 0.031(2) 0.036(2) 0.0046(17) -0.0012(17) 0.0035(16)
C1 0.028(2) 0.030(2) 0.034(2) 0.0001(18) 0.0006(17) 0.0018(18)
C2 0.050(3) 0.043(3) 0.027(2) 0.002(2) 0.009(2) 0.002(2)
C3 0.057(3) 0.042(3) 0.037(3) -0.004(3) 0.011(2) 0.014(2)
C4 0.069(4) 0.027(3) 0.076(4) -0.004(3) 0.002(4) 0.002(3)
C5 0.042(3) 0.022(2) 0.033(2) 0.0066(19) 0.0049(19) -0.0018(17)
C6 0.041(3) 0.035(3) 0.038(3) 0.002(2) 0.009(2) 0.001(2)
C7 0.033(3) 0.046(3) 0.048(3) 0.001(2) 0.005(2) 0.003(2)
C8 0.050(3) 0.062(4) 0.044(3) 0.009(3) -0.003(2) 0.018(3)
C11 0.032(2) 0.038(3) 0.037(2) -0.002(2) 0.0055(19) -0.010(2)
C12 0.042(3) 0.054(3) 0.053(3) 0.002(3) 0.000(2) -0.012(3)
C13 0.041(3) 0.096(6) 0.069(4) -0.001(4) -0.005(3) -0.035(4)
C14 0.051(4) 0.090(6) 0.095(6) -0.029(4) 0.014(4) -0.041(5)
C15 0.080(6) 0.061(5) 0.103(6) -0.035(4) 0.012(5) -0.013(4)
C16 0.049(3) 0.047(3) 0.072(4) -0.010(3) 0.004(3) -0.005(3)
C21 0.034(2) 0.030(2) 0.029(2) 0.0029(19) 0.0021(18) 0.0031(18)
C22 0.072(4) 0.038(3) 0.032(3) 0.010(3) 0.010(2) 0.003(2)
C23 0.102(5) 0.030(3) 0.044(3) 0.005(3) 0.012(3) 0.006(2)
C24 0.069(4) 0.044(3) 0.037(3) 0.001(3) 0.007(3) 0.012(2)
C25 0.061(4) 0.049(3) 0.024(2) -0.001(3) 0.005(2) 0.003(2)
C26 0.057(3) 0.033(3) 0.032(2) -0.002(2) 0.007(2) -0.0019(19)
C31 0.042(3) 0.030(2) 0.024(2) -0.001(2) 0.0036(18) 0.0017(17)
C32 0.044(3) 0.045(3) 0.044(3) -0.002(2) 0.009(2) -0.010(2)
C33 0.057(4) 0.055(3) 0.057(4) 0.004(3) 0.021(3) -0.015(3)
C34 0.082(5) 0.046(3) 0.043(3) 0.010(3) 0.010(3) -0.017(2)
C35 0.072(4) 0.038(3) 0.043(3) 0.003(3) -0.014(3) -0.008(2)
C36 0.044(3) 0.037(3) 0.037(3) 0.003(2) -0.002(2) -0.0008(19)
B1 0.041(3) 0.027(2) 0.031(2) -0.002(2) 0.004(2) -0.002(2)

loop_
_atom_type_symbol
_atom_type_description
_atom_type_scat_dispersion_real
_atom_type_scat_dispersion_imag
_atom_type_scat_source
C C 0.0033 0.0016 'International Tables Vol C Tables 4.2.6.8 and 6.1.1.4'
H H 0.0000 0.0000 'International Tables Vol C Tables 4.2.6.8 and 6.1.1.4'
Au Au -2.0133 8.8022 'International Tables Vol C Tables 4.2.6.8 and 6.1.1.4'
B B 0.0013 0.0007 'International Tables Vol C Tables 4.2.6.8 and 6.1.1.4'
N N 0.0061 0.0033 'International Tables Vol C Tables 4.2.6.8 and 6.1.1.4'
P P 0.1023 0.0942 'International Tables Vol C Tables 4.2.6.8 and 6.1.1.4'
S S 0.1246 0.1234 'International Tables Vol C Tables 4.2.6.8 and 6.1.1.4'

loop_
_geom_angle_atom_site_label_1
_geom_angle_atom_site_label_2
_geom_angle_atom_site_label_3
_geom_angle
_geom_angle_publ_flag
P1 Au1 S2 159.74(4) y
P1 Au1 S1 98.78(4) y
S2 Au1 S1 101.15(4) y
C1 S1 Au1 102.01(16) ?
C5 S2 Au1 103.69(16) ?
C11 P1 C21 106.2(2) ?
C11 P1 C31 105.1(2) ?
C21 P1 C31 102.9(2) ?
C11 P1 Au1 112.17(17) ?
C21 P1 Au1 114.20(15) ?
C31 P1 Au1 115.30(16) ?
C1 N1 C2 108.1(4) ?
C1 N1 B1 127.7(4) ?
C2 N1 B1 123.8(4) ?
C1 N2 C3 109.3(4) ?
C1 N2 C4 124.5(5) ?
C3 N2 C4 126.2(5) ?
C5 N3 C6 107.7(4) ?
C5 N3 B1 129.8(4) ?
C6 N3 B1 122.3(4) ?
C5 N4 C7 108.6(4) ?
C5 N4 C8 126.5(4) ?
C7 N4 C8 124.9(4) ?
N1 C1 N2 107.3(4) ?
N1 C1 S1 128.1(3) ?
N2 C1 S1 124.6(4) ?
C3 C2 N1 108.3(4) ?
C3 C2 H2 125.9 ?
N1 C2 H2 125.9 ?
C2 C3 N2 107.1(4) ?
C2 C3 H3 126.4 ?
N2 C3 H3 126.4 ?
N2 C4 H4A 109.5 ?
N2 C4 H4B 109.5 ?
H4A C4 H4B 109.5 ?
N2 C4 H4C 109.5 ?
H4A C4 H4C 109.5 ?
H4B C4 H4C 109.5 ?
N3 C5 N4 108.2(4) ?
N3 C5 S2 130.0(4) ?
N4 C5 S2 121.8(4) ?
C7 C6 N3 108.8(4) ?
C7 C6 H6 125.6 ?
N3 C6 H6 125.6 ?
C6 C7 N4 106.7(5) ?
C6 C7 H7 126.7 ?
N4 C7 H7 126.7 ?
N4 C8 H8A 109.5 ?
N4 C8 H8B 109.5 ?
H8A C8 H8B 109.5 ?
N4 C8 H8C 109.5 ?
H8A C8 H8C 109.5 ?
H8B C8 H8C 109.5 ?
C12 C11 C16 118.8(5) ?
C12 C11 P1 123.7(4) ?
C16 C11 P1 117.5(4) ?
C11 C12 C13 121.1(6) ?
C11 C12 H12 119.4 ?
C13 C12 H12 119.4 ?
C14 C13 C12 119.0(7) ?
C14 C13 H13 120.5 ?
C12 C13 H13 120.5 ?
C15 C14 C13 121.2(7) ?
C15 C14 H14 119.4 ?
C13 C14 H14 119.4 ?
C14 C15 C16 119.8(8) ?
C14 C15 H15 120.1 ?
C16 C15 H15 120.1 ?
C11 C16 C15 120.0(7) ?
C11 C16 H16 120.0 ?
C15 C16 H16 120.0 ?
C22 C21 C26 118.8(4) ?
C22 C21 P1 123.2(3) ?
C26 C21 P1 117.8(4) ?
C21 C22 C23 120.7(5) ?
C21 C22 H22 119.6 ?
C23 C22 H22 119.6 ?
C22 C23 C24 119.6(5) ?
C22 C23 H23 120.2 ?
C24 C23 H23 120.2 ?
C25 C24 C23 120.0(5) ?
C25 C24 H24 120.0 ?
C23 C24 H24 120.0 ?
C24 C25 C26 120.0(5) ?
C24 C25 H25 120.0 ?
C26 C25 H25 120.0 ?
C25 C26 C21 120.8(5) ?
C25 C26 H26 119.6 ?
C21 C26 H26 119.6 ?
C32 C31 C36 119.9(5) ?
C32 C31 P1 122.9(4) ?
C36 C31 P1 117.1(4) ?
C31 C32 C33 120.5(5) ?
C31 C32 H32 119.7 ?
C33 C32 H32 119.7 ?
C34 C33 C32 119.5(6) ?
C34 C33 H33 120.2 ?
C32 C33 H33 120.2 ?
C35 C34 C33 120.2(5) ?
C35 C34 H34 119.9 ?
C33 C34 H34 119.9 ?
C34 C35 C36 120.2(6) ?
C34 C35 H35 119.9 ?
C36 C35 H35 119.9 ?
C31 C36 C35 119.6(5) ?
C31 C36 H36 120.2 ?
C35 C36 H36 120.2 ?
N3 B1 N1 110.6(4) y
N3 B1 H1A 109.5 ?
N1 B1 H1A 109.5 ?
N3 B1 H1B 109.5 ?
N1 B1 H1B 109.5 ?
H1A B1 H1B 108.1 ?

loop_
_geom_bond_atom_site_label_1
_geom_bond_atom_site_label_2
_geom_bond_site_symmetry_2
_geom_bond_distance
_geom_bond_publ_flag
Au1 P1 . 2.2557(12) y
Au1 S2 . 2.3511(12) y
Au1 S1 . 2.8155(13) y
S1 C1 . 1.707(5) y
S2 C5 . 1.725(5) y
P1 C11 . 1.815(5) ?
P1 C21 . 1.820(5) ?
P1 C31 . 1.825(5) ?
N1 C1 . 1.352(6) ?
N1 C2 . 1.387(6) ?
N1 B1 . 1.561(6) y
N2 C1 . 1.360(6) ?
N2 C3 . 1.372(7) ?
N2 C4 . 1.462(6) ?
N3 C5 . 1.344(6) ?
N3 C6 . 1.379(7) ?
N3 B1 . 1.559(7) y
N4 C5 . 1.351(6) ?
N4 C7 . 1.383(6) ?
N4 C8 . 1.458(6) ?
C2 C3 . 1.345(7) ?
C2 H2 . 0.930 ?
C3 H3 . 0.930 ?
C4 H4A . 0.960 ?
C4 H4B . 0.960 ?
C4 H4C . 0.960 ?
C6 C7 . 1.342(7) ?
C6 H6 . 0.930 ?
C7 H7 . 0.930 ?
C8 H8A . 0.960 ?
C8 H8B . 0.960 ?
C8 H8C . 0.960 ?
C11 C12 . 1.373(8) ?
C11 C16 . 1.395(8) ?
C12 C13 . 1.393(9) ?
C12 H12 . 0.930 ?
C13 C14 . 1.374(12) ?
C13 H13 . 0.930 ?
C14 C15 . 1.359(13) ?
C14 H14 . 0.930 ?
C15 C16 . 1.395(10) ?
C15 H15 . 0.930 ?
C16 H16 . 0.930 ?
C21 C22 . 1.379(7) ?
C21 C26 . 1.394(7) ?
C22 C23 . 1.390(7) ?
C22 H22 . 0.930 ?
C23 C24 . 1.394(8) ?
C23 H23 . 0.930 ?
C24 C25 . 1.373(7) ?
C24 H24 . 0.930 ?
C25 C26 . 1.383(7) ?
C25 H25 . 0.930 ?
C26 H26 . 0.930 ?
C31 C32 . 1.368(7) ?
C31 C36 . 1.382(7) ?
C32 C33 . 1.391(8) ?
C32 H32 . 0.930 ?
C33 C34 . 1.386(9) ?
C33 H33 . 0.930 ?
C34 C35 . 1.361(10) ?
C34 H34 . 0.930 ?
C35 C36 . 1.403(8) ?
C35 H35 . 0.930 ?
C36 H36 . 0.930 ?
B1 H1A . 0.970 ?
B1 H1B . 0.970 ?

loop_
_geom_torsion_atom_site_label_1
_geom_torsion_atom_site_label_2
_geom_torsion_atom_site_label_3
_geom_torsion_atom_site_label_4
_geom_torsion
P1 Au1 S1 C1 84.63(17)
S2 Au1 S1 C1 -99.07(17)
P1 Au1 S2 C5 -159.23(18)
S1 Au1 S2 C5 31.38(17)
S2 Au1 P1 C11 32.6(2)
S1 Au1 P1 C11 -157.91(17)
S2 Au1 P1 C21 153.5(2)
S1 Au1 P1 C21 -37.01(18)
S2 Au1 P1 C31 -87.6(2)
S1 Au1 P1 C31 81.85(17)
C2 N1 C1 N2 -0.7(5)
B1 N1 C1 N2 172.2(4)
C2 N1 C1 S1 -180.0(4)
B1 N1 C1 S1 -7.2(7)
C3 N2 C1 N1 0.3(5)
C4 N2 C1 N1 -178.5(5)
C3 N2 C1 S1 179.7(4)
C4 N2 C1 S1 0.8(8)
Au1 S1 C1 N1 42.4(4)
Au1 S1 C1 N2 -136.8(4)
C1 N1 C2 C3 0.8(6)
B1 N1 C2 C3 -172.4(5)
N1 C2 C3 N2 -0.6(6)
C1 N2 C3 C2 0.2(6)
C4 N2 C3 C2 179.0(6)
C6 N3 C5 N4 1.0(5)
B1 N3 C5 N4 -173.7(4)
C6 N3 C5 S2 178.2(4)
B1 N3 C5 S2 3.5(7)
C7 N4 C5 N3 -1.1(5)
C8 N4 C5 N3 176.5(5)
C7 N4 C5 S2 -178.7(4)
C8 N4 C5 S2 -1.0(7)
Au1 S2 C5 N3 36.0(5)
Au1 S2 C5 N4 -147.1(4)
C5 N3 C6 C7 -0.4(6)
B1 N3 C6 C7 174.7(4)
N3 C6 C7 N4 -0.3(6)
C5 N4 C7 C6 0.9(6)
C8 N4 C7 C6 -176.8(5)
C21 P1 C11 C12 29.6(5)
C31 P1 C11 C12 -79.0(5)
Au1 P1 C11 C12 155.0(4)
C21 P1 C11 C16 -151.5(4)
C31 P1 C11 C16 99.9(4)
Au1 P1 C11 C16 -26.1(5)
C16 C11 C12 C13 -2.5(8)
P1 C11 C12 C13 176.5(5)
C11 C12 C13 C14 1.4(10)
C12 C13 C14 C15 0.7(12)
C13 C14 C15 C16 -1.7(13)
C12 C11 C16 C15 1.5(9)
P1 C11 C16 C15 -177.5(6)
C14 C15 C16 C11 0.6(12)
C11 P1 C21 C22 -114.9(5)
C31 P1 C21 C22 -4.8(5)
Au1 P1 C21 C22 120.9(4)
C11 P1 C21 C26 69.2(4)
C31 P1 C21 C26 179.4(4)
Au1 P1 C21 C26 -54.9(4)
C26 C21 C22 C23 -0.1(9)
P1 C21 C22 C23 -175.8(5)
C21 C22 C23 C24 -0.2(10)
C22 C23 C24 C25 -0.1(11)
C23 C24 C25 C26 0.6(10)
C24 C25 C26 C21 -0.8(9)
C22 C21 C26 C25 0.5(8)
P1 C21 C26 C25 176.6(5)
C11 P1 C31 C32 10.9(5)
C21 P1 C31 C32 -100.1(5)
Au1 P1 C31 C32 134.9(4)
C11 P1 C31 C36 -171.5(4)
C21 P1 C31 C36 77.5(4)
Au1 P1 C31 C36 -47.4(4)
C36 C31 C32 C33 0.9(8)
P1 C31 C32 C33 178.6(5)
C31 C32 C33 C34 0.0(10)
C32 C33 C34 C35 -1.7(10)
C33 C34 C35 C36 2.4(10)
C32 C31 C36 C35 -0.2(8)
P1 C31 C36 C35 -178.0(4)
C34 C35 C36 C31 -1.5(8)
C5 N3 B1 N1 -121.8(5)
C6 N3 B1 N1 64.2(5)
C1 N1 B1 N3 60.5(6)
C2 N1 B1 N3 -127.7(5)
